data_7243374
loop_
_publ_author_name
'Saunders, Lucy K.'
'Pallipurath, Anuradha R.'
'Gutmann, Matthias J.'
'Nowell, Harriott'
'Zhang, Ningjin'
'Allan, David R.'

_publ_section_title
;
 A quantum crystallographic approach to short hydrogen bonds.
;
_journal_issue 35
_journal_name_full CrystEngComm
_journal_page_first 6180
_journal_page_last 6190
_journal_paper_doi 10.1039/d1ce00355k
_journal_volume 23
_journal_year 2021
_chemical_formula_moiety 'C7 H3 N2 O6, C3 H9 N2 O1'
_chemical_formula_sum 'C10 H12 N4 O7'
_chemical_formula_weight 300.23
_chemical_name_systematic 'N,N-dimethylurea 2,4-dinitrobenzoate 1:1'
_space_group_crystal_system orthorhombic
_space_group_IT_number 61
_space_group_name_Hall '-P 2ac 2ab'
_space_group_name_H-M_alt 'P b c a'
_atom_sites_solution_hydrogens difmap
_atom_sites_solution_primary direct
_audit_creation_method SHELXL-2016/6
_audit_update_record
;
2021-03-05 deposited with the CCDC.	2021-07-26 downloaded from the CCDC.
;
_cell_angle_alpha 90
_cell_angle_beta 90
_cell_angle_gamma 90
_cell_formula_units_Z 8
_cell_length_a 19.157(6)
_cell_length_b 5.791(2)
_cell_length_c 22.956(7)
_cell_measurement_temperature 100(2)
_cell_volume 2546.7(14)
_computing_cell_refinement 'SXD2001 (Gutmann, 2005)'
_computing_data_collection 'SXD2001 (Gutmann, 2005)'
_computing_data_reduction 'SXD2001 (Gutmann, 2005)'
_computing_structure_refinement 'SHELXL-2016/6 (Sheldrick, 2016)'
_computing_structure_solution 'SHELXS-2016/6 (Sheldrick, 2016)'
_diffrn_ambient_temperature 100(2)
_diffrn_measured_fraction_theta_full 0.466
_diffrn_measured_fraction_theta_max 0.136
_diffrn_measurement_device_type SXD
_diffrn_measurement_method 'time-of-flight LAUE diffraction'
_diffrn_radiation_type neutron
_diffrn_radiation_wavelength 0.25
_diffrn_reflns_av_unetI/netI 0.1417
_diffrn_reflns_Laue_measured_fraction_full 0.466
_diffrn_reflns_Laue_measured_fraction_max 0.136
_diffrn_reflns_limit_h_max 30
_diffrn_reflns_limit_h_min -33
_diffrn_reflns_limit_k_max 4
_diffrn_reflns_limit_k_min -8
_diffrn_reflns_limit_l_max 40
_diffrn_reflns_limit_l_min -38
_diffrn_reflns_number 4992
_diffrn_reflns_point_group_measured_fraction_full 0.466
_diffrn_reflns_point_group_measured_fraction_max 0.136
_diffrn_reflns_theta_full 25.481
_diffrn_reflns_theta_max 86.131
_diffrn_reflns_theta_min 10.367
_diffrn_source 'ISIS spallation source'
_exptl_absorpt_coefficient_mu '0.3505 + 0.0020 * lambda'
_exptl_absorpt_correction_T_max 0.2330
_exptl_absorpt_correction_T_min 0.1238
_exptl_absorpt_correction_type numerical
_exptl_absorpt_process_details 'Gauss integration'
_exptl_crystal_colour colourless
_exptl_crystal_density_diffrn 1.566
_exptl_crystal_density_meas ?
_exptl_crystal_description needle
_exptl_crystal_F_000 797
_exptl_crystal_recrystallization_method 'Re-crystallisation from solvent: ethanol, acetonitrile'
_exptl_crystal_size_max 7.000
_exptl_crystal_size_mid 1.500
_exptl_crystal_size_min 1.500
_refine_diff_density_max 1.462
_refine_diff_density_min -1.300
_refine_diff_density_rms 0.299
_refine_ls_extinction_coef 0.00049(5)
_refine_ls_extinction_expression Fc^*^=kFc[1+0.001xFc^2^\l^3^/sin(2\q)]^-1/4^
_refine_ls_extinction_method 'SHELXL-2016/6 (Sheldrick 2016)'
_refine_ls_goodness_of_fit_ref 1.048
_refine_ls_hydrogen_treatment refall
_refine_ls_matrix_type full
_refine_ls_number_parameters 304
_refine_ls_number_reflns 4992
_refine_ls_number_restraints 0
_refine_ls_restrained_S_all 1.048
_refine_ls_R_factor_all 0.0957
_refine_ls_R_factor_gt 0.0886
_refine_ls_shift/su_max 0.000
_refine_ls_shift/su_mean 0.000
_refine_ls_structure_factor_coef Fsqd
_refine_ls_weighting_details 'w=1/[\s^2^(Fo^2^)+(0.1569P)^2^] where P=(Fo^2^+2Fc^2^)/3'
_refine_ls_weighting_scheme calc
_refine_ls_wR_factor_gt 0.2142
_refine_ls_wR_factor_ref 0.2274
_reflns_Friedel_coverage 0.000
_reflns_number_gt 4558
_reflns_number_total 4992
_reflns_threshold_expression 'I > 2\s(I)'
_cod_data_source_file d1ce00355k2.cif
_cod_data_source_block system2_NEUT
_cod_depositor_comments
;
The following automatic conversions were performed:

data item '_exptl_absorpt_correction_type' value 'Numerical' was
changed to 'numerical' in accordance with the
/home/data/users/saulius/crontab/automatic-downloads/rss-feeds/RSC/lib/dictionaries/cif_core.dic
dictionary named 'cif_core.dic' version 2.4.2 last updated on
2011-04-26.

data item '_exptl_crystal_density_meas' value 'not measured' was
changed to '?' -- the value is perceived as not measured.

Automatic conversion script
Id: cif_fix_values 7556 2019-12-06 15:28:31Z antanas 

 Adding full bibliography for 7243373--7243378.cif.
;
_cod_original_cell_volume 2546.9(14)
_cod_database_code 7243374
_shelx_shelxl_version_number 2016/6
_shelx_space_group_comment
;
The symmetry employed for this shelxl refinement is uniquely defined
by the following loop, which should always be used as a source of
symmetry information in preference to the above space-group names.
They are only intended as comments.
;

loop_
_space_group_symop_operation_xyz
'x, y, z'
'-x+1/2, -y, z+1/2'
'-x, y+1/2, -z+1/2'
'x+1/2, -y+1/2, -z'
'-x, -y, -z'
'x-1/2, y, -z-1/2'
'x, -y-1/2, z-1/2'
'-x-1/2, y-1/2, z'

loop_
_atom_site_label
_atom_site_type_symbol
_atom_site_fract_x
_atom_site_fract_y
_atom_site_fract_z
_atom_site_U_iso_or_equiv
_atom_site_adp_type
_atom_site_occupancy
_atom_site_site_symmetry_order
_atom_site_calc_flag
_atom_site_refinement_flags_posn
_atom_site_refinement_flags_adp
_atom_site_refinement_flags_occupancy
_atom_site_disorder_assembly
_atom_site_disorder_group
H3 H 0.3066(10) -0.027(6) 0.1054(8) 0.051(9) Uani 1 1 d . . . . .
H6 H 0.4075(9) 0.209(4) 0.2961(7) 0.032(6) Uani 1 1 d . . . . .
H4 H 0.2842(10) -0.267(5) 0.1943(8) 0.036(6) Uani 1 1 d . . . . .
H1B H 0.4815(8) 0.733(6) -0.0434(8) 0.049(8) Uani 1 1 d . . . . .
H1A H 0.4335(9) 0.555(5) 0.0068(9) 0.029(5) Uani 1 1 d . . . . .
H10C H 0.4438(12) 0.973(6) -0.1304(10) 0.057(9) Uani 1 1 d . . . . .
H10B H 0.4353(13) 1.255(7) -0.1073(12) 0.064(9) Uani 1 1 d . . . . .
H9B H 0.3318(15) 1.332(7) -0.0569(16) 0.073(11) Uani 1 1 d . . . . .
H10A H 0.4886(11) 1.064(6) -0.0681(10) 0.060(9) Uani 1 1 d . . . . .
H9C H 0.2957(12) 1.139(8) -0.1031(12) 0.095(15) Uani 1 1 d . . . . .
H9A H 0.2810(12) 1.119(5) -0.0299(12) 0.070(10) Uani 1 1 d . . . . .
H1 H 0.3334(9) 0.652(4) 0.0449(8) 0.030(6) Uani 1 1 d . . . . .
C2 C 0.3698(4) 0.2192(19) 0.1503(3) 0.011(2) Uani 1 1 d . . . . .
O3 O 0.4204(5) 0.306(3) 0.0581(4) 0.024(4) Uani 1 1 d . . . . .
O2 O 0.3330(5) 0.520(3) 0.0910(5) 0.023(3) Uani 1 1 d . . . . .
N3 N 0.4418(3) 0.4880(15) 0.2100(3) 0.0189(18) Uani 1 1 d . . . . .
C7 C 0.3974(4) 0.281(2) 0.2046(4) 0.016(2) Uani 1 1 d . . . . .
N4 N 0.3306(3) -0.1769(15) 0.3025(3) 0.0196(19) Uani 1 1 d . . . . .
C1 C 0.3773(4) 0.361(2) 0.0952(4) 0.017(3) Uani 1 1 d . . . . .
C5 C 0.3448(4) -0.041(2) 0.2496(4) 0.017(3) Uani 1 1 d . . . . .
O4 O 0.4528(5) 0.562(3) 0.2591(5) 0.026(4) Uani 1 1 d . . . . .
C6 C 0.3846(4) 0.158(2) 0.2555(4) 0.020(3) Uani 1 1 d . . . . .
C3 C 0.3290(4) 0.017(2) 0.1475(4) 0.017(3) Uani 1 1 d . . . . .
C4 C 0.3167(4) -0.111(2) 0.1968(4) 0.021(3) Uani 1 1 d . . . . .
O6 O 0.3545(6) -0.108(3) 0.3485(4) 0.027(3) Uani 1 1 d . . . . .
O7 O 0.2966(5) -0.353(3) 0.2980(5) 0.027(3) Uani 1 1 d . . . . .
O5 O 0.4654(6) 0.569(3) 0.1655(5) 0.030(4) Uani 1 1 d . . . . .
O1 O 0.3267(5) 0.788(3) 0.0084(4) 0.020(3) Uani 1 1 d . . . . .
N2 N 0.3806(3) 1.0168(15) -0.0559(3) 0.021(2) Uani 1 1 d . . . . .
C8 C 0.3812(4) 0.833(2) -0.0222(4) 0.020(3) Uani 1 1 d . . . . .
N1 N 0.4371(3) 0.6949(17) -0.0192(3) 0.0196(19) Uani 1 1 d . . . . .
C10 C 0.4403(5) 1.079(3) -0.0920(5) 0.020(3) Uani 1 1 d . . . . .
C9 C 0.3189(5) 1.163(3) -0.0616(5) 0.023(3) Uani 1 1 d . . . . .

loop_
_atom_site_aniso_label
_atom_site_aniso_U_11
_atom_site_aniso_U_22
_atom_site_aniso_U_33
_atom_site_aniso_U_23
_atom_site_aniso_U_13
_atom_site_aniso_U_12
H3 0.039(11) 0.09(3) 0.022(11) -0.010(13) -0.002(8) -0.017(13)
H6 0.029(9) 0.049(19) 0.018(9) -0.007(11) -0.005(7) -0.002(10)
H4 0.038(11) 0.034(19) 0.038(11) 0.006(12) 0.002(9) -0.013(11)
H1B 0.016(9) 0.10(3) 0.030(11) 0.008(13) 0.012(7) 0.007(11)
H1A 0.035(11) 0.019(18) 0.033(11) 0.008(11) 0.007(8) 0.004(9)
H10C 0.065(15) 0.07(3) 0.040(14) -0.005(16) 0.015(12) -0.015(15)
H10B 0.060(15) 0.06(3) 0.072(18) 0.03(2) 0.028(12) -0.004(16)
H9B 0.045(16) 0.04(3) 0.13(3) 0.00(2) -0.009(14) 0.009(16)
H10A 0.034(12) 0.10(3) 0.049(14) 0.031(15) -0.005(10) -0.004(14)
H9C 0.056(16) 0.17(5) 0.059(18) -0.02(2) -0.028(13) 0.04(2)
H9A 0.050(14) 0.07(3) 0.090(19) 0.052(18) 0.044(13) 0.037(15)
H1 0.030(10) 0.036(19) 0.023(9) 0.002(11) 0.003(7) 0.011(10)
C2 0.014(4) 0.007(7) 0.013(4) 0.006(4) -0.001(3) 0.000(4)
O3 0.014(5) 0.044(12) 0.015(4) 0.005(6) 0.004(4) 0.005(6)
O2 0.018(5) 0.034(11) 0.016(5) 0.001(6) 0.006(4) 0.012(6)
N3 0.015(3) 0.024(6) 0.018(3) 0.001(3) -0.004(2) -0.004(3)
C7 0.016(4) 0.019(8) 0.013(4) 0.002(5) -0.001(3) -0.004(4)
N4 0.017(3) 0.023(6) 0.018(3) 0.004(4) 0.003(2) -0.001(3)
C1 0.013(4) 0.026(9) 0.011(4) 0.006(5) 0.001(3) 0.000(5)
C5 0.013(4) 0.023(9) 0.015(4) 0.001(5) 0.001(3) 0.003(4)
O4 0.019(5) 0.036(11) 0.022(6) 0.002(6) -0.003(4) -0.005(5)
C6 0.017(4) 0.030(9) 0.013(4) -0.005(5) -0.002(3) -0.003(5)
C3 0.020(4) 0.020(9) 0.011(4) 0.007(5) -0.003(3) -0.002(4)
C4 0.016(4) 0.028(10) 0.019(5) -0.001(5) -0.001(4) 0.000(5)
O6 0.043(7) 0.022(10) 0.015(5) 0.003(6) 0.000(5) 0.003(6)
O7 0.027(6) 0.030(11) 0.024(6) 0.008(7) 0.001(4) -0.011(6)
O5 0.032(6) 0.037(12) 0.022(6) 0.002(6) 0.002(5) -0.018(6)
O1 0.013(5) 0.030(10) 0.016(5) 0.003(6) 0.003(4) 0.004(5)
N2 0.016(3) 0.032(7) 0.015(3) 0.000(4) 0.002(2) 0.002(3)
C8 0.013(4) 0.036(9) 0.010(4) 0.004(5) 0.003(3) 0.000(4)
N1 0.016(3) 0.021(6) 0.022(4) 0.007(4) 0.003(3) 0.004(3)
C10 0.022(5) 0.020(10) 0.019(5) 0.005(6) -0.001(4) -0.001(5)
C9 0.021(5) 0.027(11) 0.020(5) 0.005(6) 0.003(4) 0.006(6)

loop_
_atom_type_symbol
_atom_type_description
_atom_type_scat_dispersion_real
_atom_type_scat_dispersion_imag
_atom_type_scat_source
C C 0.0000 0.0000 'International Tables Vol C Tables 4.2.6.8 and 6.1.1.4'
H H 0.0000 0.0000 'International Tables Vol C Tables 4.2.6.8 and 6.1.1.4'
N N 0.0000 0.0000 'International Tables Vol C Tables 4.2.6.8 and 6.1.1.4'
O O 0.0000 0.0000 'International Tables Vol C Tables 4.2.6.8 and 6.1.1.4'

loop_
_geom_angle_atom_site_label_1
_geom_angle_atom_site_label_2
_geom_angle_atom_site_label_3
_geom_angle
_geom_angle_site_symmetry_1
_geom_angle_site_symmetry_3
_geom_angle_publ_flag
C7 C2 C3 117.5(9) . . ?
C7 C2 C1 124.7(10) . . ?
C3 C2 C1 117.7(8) . . ?
O5 N3 O4 125.2(11) . . ?
O5 N3 C7 117.3(9) . . ?
O4 N3 C7 117.5(9) . . ?
C6 C7 C2 123.6(10) . . ?
C6 C7 N3 116.5(8) . . ?
C2 C7 N3 119.9(8) . . ?
O7 N4 O6 123.4(11) . . ?
O7 N4 C5 118.5(9) . . ?
O6 N4 C5 118.1(10) . . ?
O3 C1 O2 126.2(11) . . ?
O3 C1 C2 120.1(11) . . ?
O2 C1 C2 113.5(9) . . ?
C4 C5 C6 122.7(10) . . ?
C4 C5 N4 119.5(10) . . ?
C6 C5 N4 117.7(8) . . ?
C7 C6 C5 116.0(8) . . ?
C4 C3 C2 120.4(9) . . ?
C3 C4 C5 119.7(11) . . ?
C8 N2 C10 121.8(8) . . ?
C8 N2 C9 122.0(7) . . ?
C10 N2 C9 116.2(9) . . ?
O1 C8 N2 118.5(10) . . ?
O1 C8 N1 120.0(11) . . ?
N2 C8 N1 121.4(8) . . ?

loop_
_geom_bond_atom_site_label_1
_geom_bond_atom_site_label_2
_geom_bond_distance
_geom_bond_site_symmetry_2
_geom_bond_publ_flag
C2 C7 1.401(12) . ?
C2 C3 1.408(14) . ?
C2 C1 1.516(12) . ?
O3 C1 1.229(13) . ?
O2 C1 1.257(16) . ?
N3 O5 1.212(13) . ?
N3 O4 1.225(13) . ?
N3 C7 1.477(13) . ?
C7 C6 1.388(14) . ?
N4 O7 1.216(15) . ?
N4 O6 1.217(13) . ?
N4 C5 1.472(12) . ?
C5 C4 1.387(14) . ?
C5 C6 1.390(15) . ?
C3 C4 1.376(14) . ?
O1 C8 1.287(13) . ?
N2 C8 1.316(13) . ?
N2 C10 1.458(12) . ?
N2 C9 1.460(13) . ?
C8 N1 1.336(12) . ?

loop_
_geom_hbond_atom_site_label_D
_geom_hbond_atom_site_label_H
_geom_hbond_atom_site_label_A
_geom_hbond_distance_DH
_geom_hbond_distance_HA
_geom_hbond_distance_DA
_geom_hbond_angle_DHA
_geom_hbond_site_symmetry_A
O1 H1 O3 1.16(3) 2.62(3) 3.506(19) 132.4(12) .
O1 H1 O3 1.16(3) 2.62(3) 3.506(19) 132.4(12) .
